data_7153719
loop_
_publ_author_name
'Ueta, Shoko'
'Hida, Kazuo'
'Nishiuchi, Masaki'
'Kawamura, Yasuhiko'

_publ_section_title
;
 Regioisomeric allene dimer formation by the reaction of
 tetraarylbutatrienes with tetracyanoethene.
;
_journal_issue 17
_journal_name_full 'Organic &amp; biomolecular chemistry'
_journal_page_first 2784
_journal_page_last 2791
_journal_paper_doi 10.1039/c3ob42574f
_journal_volume 12
_journal_year 2014
_chemical_formula_sum 'C38 H27 N3 O3'
_chemical_formula_weight 573.63
_chemical_name_systematic
; 
 ? 
;
_space_group_IT_number 15
_symmetry_space_group_name_Hall '-C 2yc'
_symmetry_space_group_name_H-M 'C 1 2/c 1'
_atom_sites_solution_hydrogens geom
_atom_sites_solution_primary direct
_atom_sites_solution_secondary difmap
_audit_creation_method SHELXL-97
_cell_angle_alpha 90.00
_cell_angle_beta 97.8432(10)
_cell_angle_gamma 90.00
_cell_formula_units_Z 8
_cell_length_a 28.1011(5)
_cell_length_b 10.9295(2)
_cell_length_c 23.4906(4)
_cell_measurement_temperature 123(2)
_cell_volume 7147.2(2)
_computing_structure_refinement 'SHELXL-97 (Sheldrick, 1997)'
_computing_structure_solution 'SHELXS-97 (Sheldrick, 1990)'
_diffrn_ambient_temperature 123(2)
_diffrn_measured_fraction_theta_full 0.989
_diffrn_measured_fraction_theta_max 0.989
_diffrn_radiation_monochromator graphite
_diffrn_radiation_source 'fine-focus sealed tube'
_diffrn_radiation_type CuK\a
_diffrn_radiation_wavelength 1.54187
_diffrn_reflns_av_R_equivalents 0.0796
_diffrn_reflns_av_sigmaI/netI 0.0749
_diffrn_reflns_limit_h_max 33
_diffrn_reflns_limit_h_min -33
_diffrn_reflns_limit_k_max 13
_diffrn_reflns_limit_k_min -13
_diffrn_reflns_limit_l_max 27
_diffrn_reflns_limit_l_min -27
_diffrn_reflns_number 40636
_diffrn_reflns_theta_full 68.25
_diffrn_reflns_theta_max 68.25
_diffrn_reflns_theta_min 3.18
_exptl_absorpt_coefficient_mu 0.545
_exptl_absorpt_correction_T_max 0.9577
_exptl_absorpt_correction_T_min 0.7801
_exptl_crystal_density_diffrn 1.066
_exptl_crystal_density_method 'not measured'
_exptl_crystal_F_000 2400
_exptl_crystal_size_max 0.48
_exptl_crystal_size_mid 0.10
_exptl_crystal_size_min 0.08
_refine_diff_density_max 0.233
_refine_diff_density_min -0.239
_refine_diff_density_rms 0.043
_refine_ls_extinction_method none
_refine_ls_goodness_of_fit_ref 0.998
_refine_ls_hydrogen_treatment mixed
_refine_ls_matrix_type full
_refine_ls_number_parameters 401
_refine_ls_number_reflns 6463
_refine_ls_number_restraints 0
_refine_ls_restrained_S_all 0.998
_refine_ls_R_factor_all 0.1127
_refine_ls_R_factor_gt 0.0644
_refine_ls_shift/su_max 0.000
_refine_ls_shift/su_mean 0.000
_refine_ls_structure_factor_coef Fsqd
_refine_ls_weighting_details 'calc w=1/[\s^2^(Fo^2^)+(0.0852P)^2^+0.0000P] where P=(Fo^2^+2Fc^2^)/3'
_refine_ls_weighting_scheme calc
_refine_ls_wR_factor_gt 0.1592
_refine_ls_wR_factor_ref 0.1923
_reflns_number_gt 3409
_reflns_number_total 6463
_reflns_threshold_expression >2sigma(I)
_cod_data_source_file c3ob42574f2.cif
_cod_data_source_block ydkr
_cod_database_code 7153719

loop_
_symmetry_equiv_pos_as_xyz
'x, y, z'
'-x, y, -z+1/2'
'x+1/2, y+1/2, z'
'-x+1/2, y+1/2, -z+1/2'
'-x, -y, -z'
'x, -y, z-1/2'
'-x+1/2, -y+1/2, -z'
'x+1/2, -y+1/2, z-1/2'

loop_
_atom_site_label
_atom_site_type_symbol
_atom_site_fract_x
_atom_site_fract_y
_atom_site_fract_z
_atom_site_U_iso_or_equiv
_atom_site_adp_type
_atom_site_occupancy
_atom_site_symmetry_multiplicity
_atom_site_calc_flag
_atom_site_refinement_flags
O1 O 0.31240(7) 0.01356(17) 0.04077(9) 0.0632(6) Uani 1 1 d .
O2 O 0.36049(8) -0.52620(17) -0.26253(9) 0.0781(7) Uani 1 1 d .
C40 C 0.35968(10) -0.3350(2) -0.13684(12) 0.0493(7) Uani 1 1 d .
N2 N 0.33865(10) 0.1578(2) -0.09353(11) 0.0734(8) Uani 1 1 d .
C1 C 0.35000(10) -0.3833(2) -0.03521(12) 0.0488(7) Uani 1 1 d .
O3 O 0.32311(10) -0.6987(2) 0.14712(9) 0.0917(8) Uani 1 1 d .
C3 C 0.37082(10) -0.1997(2) -0.12167(11) 0.0492(7) Uani 1 1 d .
C4 C 0.35291(10) -0.4216(2) -0.09423(12) 0.0493(7) Uani 1 1 d .
C41 C 0.34331(11) -0.4729(2) 0.01028(12) 0.0503(7) Uani 1 1 d .
C5 C 0.34797(11) -0.1172(2) -0.17090(12) 0.0506(7) Uani 1 1 d .
C6 C 0.35348(10) -0.1679(2) -0.06543(12) 0.0483(7) Uani 1 1 d .
C7 C 0.35821(10) -0.4989(3) -0.20595(13) 0.0551(8) Uani 1 1 d .
C8 C 0.45720(12) -0.2834(3) -0.10153(13) 0.0666(9) Uani 1 1 d .
H20 H 0.4448 -0.3634 -0.1092 0.080 Uiso 1 1 calc R
C9 C 0.37983(13) -0.1939(3) 0.07695(14) 0.0586(8) Uani 1 1 d .
C10 C 0.35029(9) -0.2609(2) -0.02333(12) 0.0486(7) Uani 1 1 d .
C11 C 0.27571(11) -0.0270(3) -0.22144(13) 0.0616(8) Uani 1 1 d .
H21 H 0.2421 -0.0131 -0.2241 0.074 Uiso 1 1 calc R
C12 C 0.35009(10) -0.5450(2) -0.10923(13) 0.0551(8) Uani 1 1 d .
H13 H 0.3466 -0.6040 -0.0804 0.066 Uiso 1 1 calc R
C13 C 0.32820(10) -0.0628(3) 0.01087(12) 0.0527(7) Uani 1 1 d .
C14 C 0.29651(12) -0.2517(3) 0.05426(12) 0.0566(8) Uani 1 1 d .
C15 C 0.42638(10) -0.1855(2) -0.10695(11) 0.0517(7) Uani 1 1 d .
C16 C 0.37383(12) -0.0661(2) -0.21124(13) 0.0611(8) Uani 1 1 d .
H22 H 0.4076 -0.0778 -0.2080 0.073 Uiso 1 1 calc R
C17 C 0.30138(14) 0.0236(3) -0.26236(13) 0.0656(9) Uani 1 1 d .
N4 N 0.41226(11) -0.1838(2) 0.11191(12) 0.0765(8) Uani 1 1 d .
C19 C 0.36209(10) -0.3748(2) -0.19200(13) 0.0554(8) Uani 1 1 d .
H14 H 0.3665 -0.3169 -0.2210 0.066 Uiso 1 1 calc R
C21 C 0.35228(11) -0.5843(3) -0.16468(13) 0.0593(8) Uani 1 1 d .
H15 H 0.3497 -0.6688 -0.1741 0.071 Uiso 1 1 calc R
C22 C 0.35009(13) 0.0024(3) -0.25645(14) 0.0673(9) Uani 1 1 d .
H23 H 0.3681 0.0356 -0.2842 0.081 Uiso 1 1 calc R
C23 C 0.33846(11) -0.1993(2) 0.03171(12) 0.0519(7) Uani 1 1 d .
C24 C 0.33933(10) 0.0606(3) -0.07434(12) 0.0550(8) Uani 1 1 d .
C25 C 0.36979(13) -0.5602(3) 0.10299(14) 0.0695(9) Uani 1 1 d .
H16 H 0.3937 -0.5682 0.1355 0.083 Uiso 1 1 calc R
C26 C 0.44614(12) -0.0691(3) -0.09604(14) 0.0675(9) Uani 1 1 d .
H24 H 0.4258 0.0008 -0.0998 0.081 Uiso 1 1 calc R
C27 C 0.34164(10) -0.0541(2) -0.04594(12) 0.0505(7) Uani 1 1 d .
C28 C 0.49496(13) -0.0546(3) -0.07981(16) 0.0800(10) Uani 1 1 d .
H25 H 0.5075 0.0254 -0.0724 0.096 Uiso 1 1 calc R
C29 C 0.29358(12) -0.6199(2) 0.05202(13) 0.0599(8) Uani 1 1 d .
H17 H 0.2648 -0.6666 0.0495 0.072 Uiso 1 1 calc R
C30 C 0.29858(11) -0.0975(2) -0.17687(12) 0.0551(8) Uani 1 1 d .
H26 H 0.2803 -0.1330 -0.1500 0.066 Uiso 1 1 calc R
C31 C 0.37736(11) -0.4828(2) 0.05899(13) 0.0596(8) Uani 1 1 d .
H18 H 0.4060 -0.4357 0.0619 0.072 Uiso 1 1 calc R
C32 C 0.30194(11) -0.5437(2) 0.00706(13) 0.0583(8) Uani 1 1 d .
H19 H 0.2789 -0.5400 -0.0265 0.070 Uiso 1 1 calc R
C42 C 0.35818(17) -0.6525(3) -0.27846(16) 0.1060(14) Uani 1 1 d .
H1 H 0.3853 -0.6964 -0.2570 0.159 Uiso 1 1 calc R
H2 H 0.3597 -0.6601 -0.3197 0.159 Uiso 1 1 calc R
H3 H 0.3280 -0.6878 -0.2696 0.159 Uiso 1 1 calc R
C34 C 0.32747(14) -0.6271(3) 0.10027(14) 0.0673(9) Uani 1 1 d .
C35 C 0.50598(13) -0.2682(3) -0.08517(16) 0.0810(10) Uani 1 1 d .
H27 H 0.5263 -0.3380 -0.0814 0.097 Uiso 1 1 calc R
C43 C 0.27850(14) -0.7611(3) 0.14792(16) 0.0915(12) Uani 1 1 d .
H4 H 0.2520 -0.7022 0.1416 0.137 Uiso 1 1 calc R
H5 H 0.2784 -0.8010 0.1853 0.137 Uiso 1 1 calc R
H6 H 0.2745 -0.8230 0.1174 0.137 Uiso 1 1 calc R
C44 C 0.27464(14) 0.0950(3) -0.31242(14) 0.0889(11) Uani 1 1 d .
H7 H 0.2556 0.1599 -0.2977 0.133 Uiso 1 1 calc R
H8 H 0.2533 0.0396 -0.3368 0.133 Uiso 1 1 calc R
H9 H 0.2978 0.1314 -0.3351 0.133 Uiso 1 1 calc R
C38 C 0.52598(13) -0.1528(3) -0.07407(16) 0.0772(10) Uani 1 1 d .
C39 C 0.57872(13) -0.1352(3) -0.05594(19) 0.1016(13) Uani 1 1 d .
H10 H 0.5940 -0.1097 -0.0891 0.152 Uiso 1 1 calc R
H11 H 0.5930 -0.2124 -0.0408 0.152 Uiso 1 1 calc R
H12 H 0.5837 -0.0722 -0.0261 0.152 Uiso 1 1 calc R
N5 N 0.26282(10) -0.2861(2) 0.07087(11) 0.0681(8) Uani 1 1 d .

loop_
_atom_site_aniso_label
_atom_site_aniso_U_11
_atom_site_aniso_U_22
_atom_site_aniso_U_33
_atom_site_aniso_U_23
_atom_site_aniso_U_13
_atom_site_aniso_U_12
O1 0.0719(14) 0.0568(12) 0.0607(14) -0.0115(11) 0.0088(11) -0.0021(10)
O2 0.132(2) 0.0495(12) 0.0553(14) -0.0120(11) 0.0203(13) -0.0109(12)
C40 0.0614(19) 0.0424(16) 0.0440(18) -0.0026(13) 0.0067(14) -0.0041(13)
N2 0.102(2) 0.0469(15) 0.0712(19) 0.0013(14) 0.0118(16) -0.0037(14)
C1 0.0557(18) 0.0419(15) 0.0471(18) 0.0031(13) 0.0005(14) -0.0044(13)
O3 0.133(2) 0.0805(16) 0.0600(16) 0.0228(13) 0.0080(15) -0.0136(15)
C3 0.070(2) 0.0392(15) 0.0393(17) 0.0012(13) 0.0098(14) -0.0014(13)
C4 0.0657(19) 0.0367(15) 0.0453(18) -0.0012(13) 0.0069(14) -0.0050(13)
C41 0.0695(19) 0.0434(15) 0.0362(17) 0.0023(13) 0.0014(14) -0.0041(14)
C5 0.069(2) 0.0383(15) 0.0437(18) -0.0007(13) 0.0050(15) -0.0019(14)
C6 0.0555(18) 0.0421(15) 0.0474(18) -0.0014(13) 0.0072(14) -0.0064(13)
C7 0.077(2) 0.0456(17) 0.0432(19) -0.0041(14) 0.0091(15) -0.0067(14)
C8 0.074(2) 0.0485(18) 0.076(2) -0.0051(16) 0.0058(18) -0.0067(16)
C9 0.076(2) 0.0535(18) 0.044(2) -0.0008(15) -0.0017(17) -0.0067(16)
C10 0.0565(18) 0.0451(16) 0.0428(17) 0.0004(13) 0.0015(13) -0.0027(13)
C11 0.073(2) 0.0544(18) 0.055(2) 0.0038(16) 0.0006(17) 0.0002(15)
C12 0.072(2) 0.0422(16) 0.051(2) 0.0013(14) 0.0063(15) -0.0035(14)
C13 0.0616(19) 0.0490(17) 0.0446(19) -0.0080(14) -0.0027(14) -0.0039(14)
C14 0.075(2) 0.0527(18) 0.0422(19) -0.0066(14) 0.0067(17) -0.0035(16)
C15 0.064(2) 0.0461(16) 0.0450(18) 0.0028(14) 0.0061(14) -0.0021(14)
C16 0.079(2) 0.0482(17) 0.058(2) 0.0129(16) 0.0157(17) -0.0022(15)
C17 0.098(3) 0.0485(17) 0.048(2) 0.0055(15) 0.0027(19) -0.0049(18)
N4 0.095(2) 0.0691(18) 0.061(2) 0.0014(15) -0.0035(17) -0.0123(15)
C19 0.076(2) 0.0428(16) 0.0482(19) -0.0001(14) 0.0105(15) -0.0037(14)
C21 0.084(2) 0.0384(15) 0.056(2) -0.0045(15) 0.0101(17) -0.0049(14)
C22 0.092(3) 0.0537(19) 0.059(2) 0.0132(16) 0.0201(19) -0.0047(17)
C23 0.0620(19) 0.0469(16) 0.0454(18) -0.0041(14) 0.0019(15) -0.0052(14)
C24 0.072(2) 0.0445(17) 0.0491(19) -0.0035(15) 0.0094(15) -0.0027(15)
C25 0.089(2) 0.0562(19) 0.058(2) 0.0088(17) -0.0067(18) -0.0008(18)
C26 0.069(2) 0.0453(17) 0.089(3) -0.0048(17) 0.0154(19) -0.0039(16)
C27 0.0689(19) 0.0390(15) 0.0437(18) 0.0000(13) 0.0081(14) -0.0044(13)
C28 0.080(3) 0.052(2) 0.107(3) -0.0069(19) 0.009(2) -0.0097(18)
C29 0.080(2) 0.0470(17) 0.053(2) 0.0070(15) 0.0071(17) -0.0099(15)
C30 0.075(2) 0.0428(16) 0.0471(19) 0.0013(14) 0.0075(16) -0.0042(15)
C31 0.074(2) 0.0475(17) 0.056(2) 0.0074(15) 0.0031(17) -0.0050(14)
C32 0.081(2) 0.0405(16) 0.0513(19) 0.0002(14) 0.0033(16) -0.0082(15)
C42 0.191(4) 0.051(2) 0.084(3) -0.0207(19) 0.049(3) -0.023(2)
C34 0.106(3) 0.0491(18) 0.047(2) 0.0141(15) 0.0087(19) -0.0044(18)
C35 0.071(3) 0.057(2) 0.112(3) -0.006(2) -0.001(2) 0.0007(17)
C43 0.121(3) 0.077(2) 0.082(3) 0.020(2) 0.031(2) -0.010(2)
C44 0.145(3) 0.066(2) 0.054(2) 0.0176(18) 0.009(2) 0.000(2)
C38 0.070(2) 0.056(2) 0.103(3) -0.0054(19) 0.004(2) -0.0061(18)
C39 0.060(2) 0.085(3) 0.153(4) -0.023(3) -0.011(2) -0.0031(19)
N5 0.085(2) 0.0656(17) 0.0553(18) -0.0048(13) 0.0149(15) -0.0100(15)

loop_
_atom_type_symbol
_atom_type_description
_atom_type_scat_dispersion_real
_atom_type_scat_dispersion_imag
_atom_type_scat_source
C C 0.0181 0.0091 'International Tables Vol C Tables 4.2.6.8 and 6.1.1.4'
H H 0.0000 0.0000 'International Tables Vol C Tables 4.2.6.8 and 6.1.1.4'
N N 0.0311 0.0180 'International Tables Vol C Tables 4.2.6.8 and 6.1.1.4'
O O 0.0492 0.0322 'International Tables Vol C Tables 4.2.6.8 and 6.1.1.4'

loop_
_geom_angle_atom_site_label_1
_geom_angle_atom_site_label_2
_geom_angle_atom_site_label_3
_geom_angle
C7 O2 C42 117.2(2)
C19 C40 C4 119.0(2)
C19 C40 C3 119.0(2)
C4 C40 C3 121.5(2)
C10 C1 C4 118.4(2)
C10 C1 C41 119.9(2)
C4 C1 C41 121.6(2)
C34 O3 C43 117.3(3)
C6 C3 C5 111.8(2)
C6 C3 C40 110.1(2)
C5 C3 C40 109.7(2)
C6 C3 C15 102.5(2)
C5 C3 C15 114.2(2)
C40 C3 C15 108.2(2)
C12 C4 C40 118.6(3)
C12 C4 C1 120.6(2)
C40 C4 C1 120.8(2)
C32 C41 C31 118.5(3)
C32 C41 C1 121.1(3)
C31 C41 C1 120.2(2)
C16 C5 C30 118.5(3)
C16 C5 C3 123.1(3)
C30 C5 C3 118.3(2)
C27 C6 C10 111.7(2)
C27 C6 C3 128.2(2)
C10 C6 C3 120.0(2)
O2 C7 C21 124.2(3)
O2 C7 C19 115.2(3)
C21 C7 C19 120.5(3)
C15 C8 C35 121.4(3)
N4 C9 C23 176.8(3)
C1 C10 C6 123.6(3)
C1 C10 C23 127.3(2)
C6 C10 C23 108.2(2)
C30 C11 C17 120.8(3)
C21 C12 C4 122.1(3)
O1 C13 C27 130.9(3)
O1 C13 C23 122.3(3)
C27 C13 C23 106.8(2)
N5 C14 C23 176.1(3)
C8 C15 C26 117.6(3)
C8 C15 C3 122.8(3)
C26 C15 C3 119.5(2)
C5 C16 C22 119.7(3)
C22 C17 C11 117.7(3)
C22 C17 C44 123.0(3)
C11 C17 C44 119.3(3)
C40 C19 C7 121.0(3)
C7 C21 C12 118.7(3)
C17 C22 C16 122.3(3)
C9 C23 C14 110.5(2)
C9 C23 C10 112.8(2)
C14 C23 C10 114.1(2)
C9 C23 C13 106.2(2)
C14 C23 C13 110.9(2)
C10 C23 C13 101.8(2)
N2 C24 C27 174.9(3)
C31 C25 C34 120.5(3)
C28 C26 C15 120.6(3)
C6 C27 C24 129.6(3)
C6 C27 C13 110.7(2)
C24 C27 C13 119.6(2)
C38 C28 C26 122.0(3)
C34 C29 C32 119.3(3)
C11 C30 C5 121.0(3)
C25 C31 C41 120.4(3)
C29 C32 C41 121.3(3)
O3 C34 C29 124.4(3)
O3 C34 C25 115.7(3)
C29 C34 C25 119.9(3)
C8 C35 C38 121.4(3)
C28 C38 C35 117.0(3)
C28 C38 C39 121.1(3)
C35 C38 C39 121.9(3)

loop_
_geom_bond_atom_site_label_1
_geom_bond_atom_site_label_2
_geom_bond_distance
O1 C13 1.213(3)
O2 C7 1.372(3)
O2 C42 1.430(3)
C40 C19 1.377(3)
C40 C4 1.409(3)
C40 C3 1.543(3)
N2 C24 1.153(3)
C1 C10 1.366(3)
C1 C4 1.461(4)
C1 C41 1.481(3)
O3 C34 1.370(3)
O3 C43 1.430(4)
C3 C6 1.510(4)
C3 C5 1.536(4)
C3 C15 1.560(4)
C4 C12 1.394(3)
C41 C32 1.390(4)
C41 C31 1.392(4)
C5 C16 1.388(4)
C5 C30 1.393(4)
C6 C27 1.382(3)
C6 C10 1.430(3)
C7 C21 1.372(4)
C7 C19 1.397(3)
C8 C15 1.372(4)
C8 C35 1.382(4)
C9 N4 1.146(3)
C9 C23 1.465(4)
C10 C23 1.534(4)
C11 C30 1.385(4)
C11 C17 1.393(4)
C12 C21 1.381(4)
C13 C27 1.439(4)
C13 C23 1.585(4)
C14 N5 1.136(3)
C14 C23 1.473(4)
C15 C26 1.398(4)
C16 C22 1.393(4)
C17 C22 1.377(4)
C17 C44 1.521(4)
C24 C27 1.417(4)
C25 C31 1.375(4)
C25 C34 1.390(4)
C26 C28 1.382(4)
C28 C38 1.377(4)
C29 C34 1.380(4)
C29 C32 1.390(4)
C35 C38 1.391(4)
C38 C39 1.497(4)

loop_
_geom_torsion_atom_site_label_1
_geom_torsion_atom_site_label_2
_geom_torsion_atom_site_label_3
_geom_torsion_atom_site_label_4
_geom_torsion
C19 C40 C3 C6 164.8(2)
C4 C40 C3 C6 -23.0(4)
C19 C40 C3 C5 41.3(3)
C4 C40 C3 C5 -146.5(3)
C19 C40 C3 C15 -83.9(3)
C4 C40 C3 C15 88.2(3)
C19 C40 C4 C12 1.6(4)
C3 C40 C4 C12 -170.6(2)
C19 C40 C4 C1 -179.8(2)
C3 C40 C4 C1 8.0(4)
C10 C1 C4 C12 -176.5(2)
C41 C1 C4 C12 -0.9(4)
C10 C1 C4 C40 5.0(4)
C41 C1 C4 C40 -179.5(2)
C10 C1 C41 C32 112.2(3)
C4 C1 C41 C32 -63.3(4)
C10 C1 C41 C31 -64.1(4)
C4 C1 C41 C31 120.4(3)
C6 C3 C5 C16 136.4(3)
C40 C3 C5 C16 -101.1(3)
C15 C3 C5 C16 20.6(3)
C6 C3 C5 C30 -46.7(3)
C40 C3 C5 C30 75.8(3)
C15 C3 C5 C30 -162.5(2)
C5 C3 C6 C27 -34.1(4)
C40 C3 C6 C27 -156.4(3)
C15 C3 C6 C27 88.7(3)
C5 C3 C6 C10 149.6(2)
C40 C3 C6 C10 27.3(3)
C15 C3 C6 C10 -87.7(3)
C42 O2 C7 C21 -2.3(4)
C42 O2 C7 C19 178.1(3)
C4 C1 C10 C6 -0.3(4)
C41 C1 C10 C6 -175.9(2)
C4 C1 C10 C23 167.9(3)
C41 C1 C10 C23 -7.8(4)
C27 C6 C10 C1 165.6(3)
C3 C6 C10 C1 -17.5(4)
C27 C6 C10 C23 -4.5(3)
C3 C6 C10 C23 172.4(2)
C40 C4 C12 C21 -2.0(4)
C1 C4 C12 C21 179.4(3)
C35 C8 C15 C26 0.8(5)
C35 C8 C15 C3 -176.2(3)
C6 C3 C15 C8 108.2(3)
C5 C3 C15 C8 -130.6(3)
C40 C3 C15 C8 -8.1(4)
C6 C3 C15 C26 -68.7(3)
C5 C3 C15 C26 52.5(3)
C40 C3 C15 C26 175.0(2)
C30 C5 C16 C22 -0.3(4)
C3 C5 C16 C22 176.6(2)
C30 C11 C17 C22 -0.8(4)
C30 C11 C17 C44 176.8(3)
C4 C40 C19 C7 -0.4(4)
C3 C40 C19 C7 172.0(3)
O2 C7 C19 C40 179.1(3)
C21 C7 C19 C40 -0.5(4)
O2 C7 C21 C12 -179.4(3)
C19 C7 C21 C12 0.2(4)
C4 C12 C21 C7 1.1(4)
C11 C17 C22 C16 -0.6(5)
C44 C17 C22 C16 -178.1(3)
C5 C16 C22 C17 1.1(4)
N4 C9 C23 C14 -122(6)
N4 C9 C23 C10 109(6)
N4 C9 C23 C13 -2(6)
N5 C14 C23 C9 119(5)
N5 C14 C23 C10 -112(5)
N5 C14 C23 C13 2(5)
C1 C10 C23 C9 85.0(3)
C6 C10 C23 C9 -105.4(3)
C1 C10 C23 C14 -42.2(4)
C6 C10 C23 C14 127.4(3)
C1 C10 C23 C13 -161.7(3)
C6 C10 C23 C13 7.9(3)
O1 C13 C23 C9 -69.8(3)
C27 C13 C23 C9 109.5(3)
O1 C13 C23 C14 50.2(3)
C27 C13 C23 C14 -130.5(2)
O1 C13 C23 C10 172.0(3)
C27 C13 C23 C10 -8.7(3)
C8 C15 C26 C28 -0.7(5)
C3 C15 C26 C28 176.4(3)
C10 C6 C27 C24 -178.6(3)
C3 C6 C27 C24 4.8(5)
C10 C6 C27 C13 -1.5(3)
C3 C6 C27 C13 -178.1(3)
N2 C24 C27 C6 -145(3)
N2 C24 C27 C13 38(4)
O1 C13 C27 C6 -174.1(3)
C23 C13 C27 C6 6.7(3)
O1 C13 C27 C24 3.3(5)
C23 C13 C27 C24 -175.9(2)
C15 C26 C28 C38 0.4(5)
C17 C11 C30 C5 1.6(4)
C16 C5 C30 C11 -1.0(4)
C3 C5 C30 C11 -178.0(2)
C34 C25 C31 C41 -1.9(5)
C32 C41 C31 C25 -0.6(4)
C1 C41 C31 C25 175.8(3)
C34 C29 C32 C41 -1.3(4)
C31 C41 C32 C29 2.1(4)
C1 C41 C32 C29 -174.2(3)
C43 O3 C34 C29 -6.0(4)
C43 O3 C34 C25 175.1(3)
C32 C29 C34 O3 179.9(3)
C32 C29 C34 C25 -1.2(4)
C31 C25 C34 O3 -178.2(3)
C31 C25 C34 C29 2.8(5)
C15 C8 C35 C38 -0.7(5)
C26 C28 C38 C35 -0.2(6)
C26 C28 C38 C39 -179.5(3)
C8 C35 C38 C28 0.3(6)
C8 C35 C38 C39 179.6(3)
